data_7059016
loop_
_publ_author_name
'Musalov, Maxim V.'
'Yakimov, Vladimir A.'
'Potapov, Vladimir A.'
'Amosova, Svetlana V.'
'Borodina, Tatiana'
'Zinchenko, Sergey V.'

_publ_section_title
;
 A novel methodology for the synthesis of condensed selenium heterocycles
 based on the annulation and annulation &#x2212; methoxylation reactions
 of selenium dihalides
;
_journal_name_full 'New Journal of Chemistry'
_journal_paper_doi 10.1039/C9NJ04707G
_journal_year 2019
_chemical_formula_moiety 'C11.57 H15.55 O2.59 Se, 0.41(C), 0.41(O)'
_chemical_formula_sum 'C11.98 H15.55 O3 Se'
_chemical_formula_weight 286.54
_space_group_crystal_system monoclinic
_space_group_IT_number 14
_space_group_name_Hall '-P 2ybc'
_space_group_name_H-M_alt 'P 1 21/c 1'
_atom_sites_solution_hydrogens geom
_atom_sites_solution_primary direct
_atom_sites_solution_secondary difmap
_audit_creation_date 2019-01-25
_audit_creation_method
;
Olex2 1.2
(compiled 2018.05.29 svn.r3508 for OlexSys, GUI svn.r5506)
;
_audit_update_record
;
2019-01-25 deposited with the CCDC.	2019-11-05 downloaded from the CCDC.
;
_cell_angle_alpha 90.00
_cell_angle_beta 91.018(2)
_cell_angle_gamma 90.00
_cell_formula_units_Z 4
_cell_length_a 12.3669(6)
_cell_length_b 6.1164(3)
_cell_length_c 15.6194(7)
_cell_measurement_reflns_used 9263
_cell_measurement_temperature 100(2)
_cell_measurement_theta_max 2.61
_cell_measurement_theta_min 30.06
_cell_volume 1181.28(10)
_computing_cell_refinement 'Bruker SAINT'
_computing_data_collection 'Bruker APEX2'
_computing_data_reduction 'Bruker SAINT'
_computing_molecular_graphics 'Olex2 (Dolomanov et al., 2009)'
_computing_publication_material 'Olex2 (Dolomanov et al., 2009)'
_computing_structure_refinement 'XL (Sheldrick, 2008)'
_computing_structure_solution 'ShelXS (Sheldrick, 2008)'
_diffrn_ambient_temperature 100(2)
_diffrn_measured_fraction_theta_full 0.999
_diffrn_measured_fraction_theta_max 0.999
_diffrn_measurement_device_type 'Bruker D8 VENTURE PHOTON 100 CMOS'
_diffrn_measurement_method '\f and \w scans'
_diffrn_radiation_type MoK\a
_diffrn_radiation_wavelength 0.71073
_diffrn_reflns_av_R_equivalents 0.0539
_diffrn_reflns_av_unetI/netI 0.0237
_diffrn_reflns_limit_h_max 16
_diffrn_reflns_limit_h_min -17
_diffrn_reflns_limit_k_max 8
_diffrn_reflns_limit_k_min -8
_diffrn_reflns_limit_l_max 22
_diffrn_reflns_limit_l_min -19
_diffrn_reflns_number 40146
_diffrn_reflns_theta_full 30.08
_diffrn_reflns_theta_max 30.08
_diffrn_reflns_theta_min 2.61
_diffrn_source 'fine-focus sealed tube'
_exptl_absorpt_coefficient_mu 3.168
_exptl_absorpt_correction_T_max 0.0320
_exptl_absorpt_correction_T_min 0.0051
_exptl_absorpt_correction_type multi-scan
_exptl_absorpt_process_details
'SADABS-2012/1 (Bruker,2012) was used for absorption correction. wR2(int) was 0.1342 before and 0.0783 after correction. The Ratio of minimum to maximum transmission is 0.1594. The \l/2 correction factor is 0.0015.'
_exptl_crystal_colour colourless
_exptl_crystal_density_diffrn 1.611
_exptl_crystal_density_method 'not measured'
_exptl_crystal_description prism
_exptl_crystal_F_000 564
_exptl_crystal_size_max 0.673
_exptl_crystal_size_mid 0.673
_exptl_crystal_size_min 0.472
_refine_diff_density_max 0.507
_refine_diff_density_min -0.620
_refine_diff_density_rms 0.082
_refine_ls_extinction_method none
_refine_ls_goodness_of_fit_ref 1.080
_refine_ls_hydrogen_treatment constr
_refine_ls_matrix_type full
_refine_ls_number_parameters 168
_refine_ls_number_reflns 3473
_refine_ls_number_restraints 5
_refine_ls_restrained_S_all 1.081
_refine_ls_R_factor_all 0.0321
_refine_ls_R_factor_gt 0.0297
_refine_ls_shift/su_max 0.001
_refine_ls_shift/su_mean 0.000
_refine_ls_structure_factor_coef Fsqd
_refine_ls_weighting_details 'calc w=1/[\s^2^(Fo^2^)+(0.0286P)^2^+1.5397P] where P=(Fo^2^+2Fc^2^)/3'
_refine_ls_weighting_scheme calc
_refine_ls_wR_factor_gt 0.0723
_refine_ls_wR_factor_ref 0.0734
_reflns_number_gt 3278
_reflns_number_total 3473
_reflns_threshold_expression >2sigma(I)
_cod_data_source_file c9nj04707g2.cif
_cod_data_source_block compound_8
_cod_database_code 7059016
_olex2_refinement_description
;
1. Fixed Uiso
 At 1.2 times of:
  All C(H) groups, All C(H,H) groups
 At 1.5 times of:
  All C(H,H,H) groups
2. Restrained distances
 Se1-C2 \\sim Se1-C2A
 with sigma of 0.02
 O3-C10 \\sim O3A-C10
 with sigma of 0.02
 O3-C13 \\sim O3A-C13
 with sigma of 0.02
 C3-C2 \\sim C3-C2A
 with sigma of 0.02
 C10-C2 \\sim C10-C2A
 with sigma of 0.02
3. Others
 Sof(C3)=Sof(H3a)=Sof(H3b)=Sof(C10)=Sof(H10a)=Sof(H10b)=Sof(C13)=Sof(H13a)=
 Sof(H13b)=Sof(H13c)=FVAR(1)
 Sof(C2A)=Sof(O3A)=1-FVAR(2)
 Sof(O3)=Sof(C2)=Sof(H2)=FVAR(2)
4.a Ternary CH refined with riding coordinates:
 C2(H2)
4.b Secondary CH2 refined with riding coordinates:
 C3(H3a,H3b), C10(H10a,H10b)
4.c Aromatic/amide H refined with riding coordinates:
 C7(H7), C4(H4)
4.d Idealised Me refined as rotating group:
 C12(H12a,H12b,H12c), C11(H11a,H11b,H11c), C13(H13a,H13b,H13c)
;
_olex2_submission_special_instructions 'No special instructions were received'

loop_
_space_group_symop_id
_space_group_symop_operation_xyz
1 'x, y, z'
2 '-x, y+1/2, -z+1/2'
3 '-x, -y, -z'
4 'x, -y-1/2, z-1/2'

loop_
_atom_site_label
_atom_site_type_symbol
_atom_site_fract_x
_atom_site_fract_y
_atom_site_fract_z
_atom_site_U_iso_or_equiv
_atom_site_adp_type
_atom_site_occupancy
_atom_site_calc_flag
_atom_site_disorder_assembly
_atom_site_disorder_group
_atom_site_refinement_flags_posn
Se1 Se 0.432951(14) 0.20987(3) 0.413838(12) 0.01860(7) Uani 1 d A 1 D
O2 O 0.86060(11) 0.0563(2) 0.38877(9) 0.0233(3) Uani 1 d A 1 .
O1 O 0.88598(11) 0.4069(2) 0.29744(10) 0.0232(3) Uani 1 d A 1 .
O3 O 0.2114(2) 0.4471(4) 0.3826(3) 0.0220(7) Uani 0.590(8) d A 1 D
C8 C 0.58009(14) 0.2602(3) 0.38413(11) 0.0160(3) Uani 1 d . . .
C7 C 0.66662(14) 0.1183(3) 0.40026(11) 0.0176(3) Uani 1 d A . .
H7 H 0.6556 -0.0161 0.4293 0.021 Uiso 1 calc . . R
C6 C 0.76901(15) 0.1769(3) 0.37316(12) 0.0173(3) Uani 1 d . . .
C12 C 0.85321(17) -0.1083(4) 0.45329(14) 0.0258(4) Uani 1 d . . .
H12A H 0.8236 -0.0442 0.5054 0.039 Uiso 1 calc A . GR
H12B H 0.9254 -0.1677 0.4659 0.039 Uiso 1 calc A . GR
H12C H 0.8056 -0.2260 0.4328 0.039 Uiso 1 calc A . GR
C5 C 0.78360(14) 0.3709(3) 0.32611(11) 0.0174(3) Uani 1 d A . .
C11 C 0.90008(16) 0.5916(3) 0.24225(14) 0.0249(4) Uani 1 d . . .
H11A H 0.8489 0.5819 0.1938 0.037 Uiso 1 calc A . GR
H11B H 0.9742 0.5927 0.2210 0.037 Uiso 1 calc A . GR
H11C H 0.8868 0.7265 0.2743 0.037 Uiso 1 calc A . GR
C4 C 0.69690(14) 0.5117(3) 0.31261(12) 0.0182(3) Uani 1 d . . .
H4 H 0.7072 0.6447 0.2824 0.022 Uiso 1 calc A . R
C9 C 0.59449(14) 0.4590(3) 0.34319(11) 0.0165(3) Uani 1 d A . .
C3 C 0.49659(16) 0.6019(3) 0.33581(15) 0.0265(5) Uani 0.994(5) d A 1 D
H3A H 0.5002 0.7163 0.3806 0.032 Uiso 0.994(5) calc A 1 R
H3B H 0.4954 0.6753 0.2793 0.032 Uiso 0.994(5) calc A 1 R
C10 C 0.29890(16) 0.5857(4) 0.37628(16) 0.0278(5) Uani 0.994(5) d A 1 D
H10A H 0.3151 0.6503 0.4332 0.033 Uiso 0.994(5) calc A 1 R
H10B H 0.2801 0.7065 0.3365 0.033 Uiso 0.994(5) calc A 1 R
C13 C 0.11563(16) 0.5560(4) 0.41027(16) 0.0294(5) Uani 0.994(5) d A 1 D
H13A H 0.1234 0.5931 0.4711 0.044 Uiso 0.994(5) calc A 1 GR
H13B H 0.0531 0.4593 0.4019 0.044 Uiso 0.994(5) calc A 1 GR
H13C H 0.1048 0.6899 0.3768 0.044 Uiso 0.994(5) calc A 1 GR
C2 C 0.3959(2) 0.4728(5) 0.3454(2) 0.0182(9) Uani 0.590(8) d A 1 D
H2 H 0.3765 0.4182 0.2868 0.022 Uiso 0.590(8) calc A 1 R
C2A C 0.4084(3) 0.5297(8) 0.3932(3) 0.0188(12) Uani 0.410(8) d A 2 D
O3A O 0.2236(3) 0.4985(10) 0.4280(4) 0.0333(15) Uani 0.410(8) d A 2 D

loop_
_atom_site_aniso_label
_atom_site_aniso_U_11
_atom_site_aniso_U_22
_atom_site_aniso_U_33
_atom_site_aniso_U_23
_atom_site_aniso_U_13
_atom_site_aniso_U_12
Se1 0.01398(9) 0.02192(10) 0.01999(10) 0.00481(7) 0.00245(6) -0.00214(6)
O2 0.0176(6) 0.0239(7) 0.0286(7) 0.0060(6) 0.0039(5) 0.0047(5)
O1 0.0153(6) 0.0237(7) 0.0308(7) 0.0052(6) 0.0084(5) -0.0004(5)
O3 0.0132(11) 0.0244(12) 0.0285(19) -0.0028(11) 0.0005(10) -0.0010(9)
C8 0.0148(7) 0.0189(8) 0.0143(7) 0.0007(6) 0.0017(6) -0.0019(6)
C7 0.0174(8) 0.0189(8) 0.0166(8) 0.0027(6) 0.0012(6) -0.0007(6)
C6 0.0161(8) 0.0181(8) 0.0177(8) -0.0008(6) 0.0012(6) 0.0012(6)
C12 0.0241(9) 0.0248(10) 0.0286(10) 0.0063(8) -0.0015(7) 0.0052(8)
C5 0.0143(7) 0.0203(8) 0.0179(8) -0.0007(6) 0.0031(6) -0.0021(6)
C11 0.0214(9) 0.0239(9) 0.0296(10) 0.0043(8) 0.0101(7) -0.0038(7)
C4 0.0169(8) 0.0175(8) 0.0202(8) 0.0029(6) 0.0035(6) -0.0008(6)
C9 0.0157(7) 0.0177(8) 0.0161(8) -0.0002(6) 0.0010(6) -0.0006(6)
C3 0.0182(9) 0.0215(9) 0.0402(12) 0.0113(8) 0.0081(8) 0.0038(7)
C10 0.0168(9) 0.0232(10) 0.0437(13) 0.0051(9) 0.0073(8) 0.0023(7)
C13 0.0142(9) 0.0318(11) 0.0423(12) 0.0058(9) 0.0026(8) 0.0038(8)
C2 0.0158(14) 0.0222(15) 0.0164(19) 0.0015(13) -0.0019(11) 0.0006(11)
C2A 0.015(2) 0.025(2) 0.016(3) 0.0002(19) 0.0027(16) -0.0021(17)
O3A 0.0147(17) 0.050(3) 0.036(3) 0.019(3) 0.0053(17) 0.0031(17)

loop_
_atom_type_symbol
_atom_type_description
_atom_type_scat_dispersion_real
_atom_type_scat_dispersion_imag
_atom_type_scat_source
C C 0.0033 0.0016 'International Tables Vol C Tables 4.2.6.8 and 6.1.1.4'
H H 0.0000 0.0000 'International Tables Vol C Tables 4.2.6.8 and 6.1.1.4'
O O 0.0106 0.0060 'International Tables Vol C Tables 4.2.6.8 and 6.1.1.4'
Se Se -0.0929 2.2259 'International Tables Vol C Tables 4.2.6.8 and 6.1.1.4'

loop_
_geom_angle_atom_site_label_1
_geom_angle_atom_site_label_2
_geom_angle_atom_site_label_3
_geom_angle
C8 Se1 C2 87.16(10)
C6 O2 C12 116.23(15)
C5 O1 C11 116.52(15)
C10 O3 C13 112.9(2)
C7 C8 Se1 125.85(13)
C9 C8 Se1 112.57(13)
C9 C8 C7 121.58(16)
C8 C7 H7 120.5
C6 C7 C8 118.94(17)
C6 C7 H7 120.5
O2 C6 C7 124.20(17)
O2 C6 C5 115.67(16)
C7 C6 C5 120.13(17)
O1 C5 C6 115.70(16)
O1 C5 C4 124.57(17)
C4 C5 C6 119.72(16)
C5 C4 H4 119.8
C5 C4 C9 120.45(17)
C9 C4 H4 119.8
C8 C9 C4 118.93(17)
C8 C9 C3 115.94(16)
C4 C9 C3 125.13(17)
C9 C3 H3A 109.4
C9 C3 H3B 109.4
H3A C3 H3B 108.0
C2 C3 C9 111.14(19)
C2 C3 H3A 109.4
C2 C3 H3B 109.4
O3 C10 H10A 109.1
O3 C10 H10B 109.1
O3 C10 C2 112.3(2)
H10A C10 H10B 107.9
C2 C10 H10A 109.1
C2 C10 H10B 109.1
Se1 C2 H2 105.8
C3 C2 Se1 107.45(18)
C3 C2 H2 105.8
C10 C2 Se1 112.7(2)
C10 C2 C3 118.2(3)
C10 C2 H2 105.8

loop_
_geom_bond_atom_site_label_1
_geom_bond_atom_site_label_2
_geom_bond_distance
Se1 C8 1.9109(18)
Se1 C2 1.980(3)
O2 C6 1.370(2)
O2 C12 1.429(2)
O1 C5 1.368(2)
O1 C11 1.434(2)
O3 C10 1.379(3)
O3 C13 1.433(3)
C8 C7 1.397(2)
C8 C9 1.387(2)
C7 H7 0.9500
C7 C6 1.389(2)
C6 C5 1.409(3)
C12 H12A 0.9800
C12 H12B 0.9800
C12 H12C 0.9800
C5 C4 1.388(3)
C11 H11A 0.9800
C11 H11B 0.9800
C11 H11C 0.9800
C4 H4 0.9500
C4 C9 1.399(2)
C9 C3 1.496(3)
C3 H3A 0.9900
C3 H3B 0.9900
C3 C2 1.485(4)
C10 H10A 0.9900
C10 H10B 0.9900
C10 C2 1.472(4)
C13 H13A 0.9800
C13 H13B 0.9800
C13 H13C 0.9800
C2 H2 1.0000

loop_
_geom_torsion_atom_site_label_1
_geom_torsion_atom_site_label_2
_geom_torsion_atom_site_label_3
_geom_torsion_atom_site_label_4
_geom_torsion
Se1 C8 C7 C6 178.82(14)
Se1 C8 C9 C4 -175.85(14)
Se1 C8 C9 C3 4.4(2)
O2 C6 C5 O1 4.0(2)
O2 C6 C5 C4 -175.30(17)
O1 C5 C4 C9 178.87(17)
O3 C10 C2 Se1 -53.3(4)
O3 C10 C2 C3 -179.8(3)
C8 Se1 C2 C3 -19.2(2)
C8 Se1 C2 C10 -151.3(2)
C8 C7 C6 O2 176.84(17)
C8 C7 C6 C5 -3.4(3)
C8 C9 C3 C2 -20.5(3)
C7 C8 C9 C4 4.1(3)
C7 C8 C9 C3 -175.64(18)
C7 C6 C5 O1 -175.78(16)
C7 C6 C5 C4 4.9(3)
C6 C5 C4 C9 -1.9(3)
C12 O2 C6 C7 -15.4(3)
C12 O2 C6 C5 164.84(17)
C5 C4 C9 C8 -2.6(3)
C5 C4 C9 C3 177.19(19)
C11 O1 C5 C6 173.90(17)
C11 O1 C5 C4 -6.8(3)
C4 C9 C3 C2 159.7(2)
C9 C8 C7 C6 -1.1(3)
C9 C3 C2 Se1 25.4(3)
C9 C3 C2 C10 154.4(2)
C13 O3 C10 C2 -178.4(2)
C2 Se1 C8 C7 -171.2(2)
C2 Se1 C8 C9 8.75(17)
